data_4322578
loop_
_publ_author_name
'Shaun E. Landau'
'Robert H. Morris'
'Alan J. Lough'

_publ_section_title
;
 Acidic Dicationic Iron(II) Dihydrogen Complexes and Compounds Related by
 H2 Substitution
;
_journal_name_full 'Inorganic Chemistry'
_journal_page_first 6060
_journal_page_last 6068
_journal_paper_doi 10.1021/ic990876a
_journal_volume 38
_journal_year 1999
_chemical_formula_sum 'C58 H124 Ag2 F18 Fe2 O22 P10 S6'
_chemical_formula_weight 2345.32
_chemical_name_systematic
; 
 ? 
;
_space_group_IT_number 14
_symmetry_cell_setting monoclinic
_symmetry_space_group_name_Hall '-P 2ybc'
_symmetry_space_group_name_H-M 'P 1 21/c 1'
_atom_sites_solution_hydrogens geom
_atom_sites_solution_primary direct
_atom_sites_solution_secondary difmap
_audit_creation_method SHELXL-97
_cell_angle_alpha 90.00
_cell_angle_beta 94.328(2)
_cell_angle_gamma 90.00
_cell_formula_units_Z 2
_cell_length_a 16.6339(6)
_cell_length_b 14.7060(5)
_cell_length_c 19.0563(6)
_cell_measurement_temperature 100.0(1)
_cell_volume 4648.2(3)
_computing_cell_refinement 'Denzo-SMN (Otwinowski & Minor, 1997)'
_computing_data_collection 'KappaCCD server software (Nonius, 1997)'
_computing_data_reduction 'Denzo-SMN (Otwinowski & Minor, 1997)'
_computing_molecular_graphics 'Bruker SHELXTL V5.1'
_computing_publication_material 'Bruker SHELXTL V5.1'
_computing_structure_refinement 'SHELXL-97 (Sheldrick, 1997)'
_computing_structure_solution 'SHELXS-97 (Sheldrick, 1990)'
_diffrn_ambient_temperature 100.0(1)
_diffrn_measured_fraction_theta_full 0.972
_diffrn_measured_fraction_theta_max 0.972
_diffrn_measurement_device_type 'Nonius Kappa-CCD'
_diffrn_measurement_method '\f scans and \w scans with \k offsets'
_diffrn_radiation_monochromator graphite
_diffrn_radiation_source 'fine-focus sealed tube'
_diffrn_radiation_type MoK\a
_diffrn_radiation_wavelength 0.71073
_diffrn_reflns_av_R_equivalents 0.0000
_diffrn_reflns_av_sigmaI/netI 0.0389
_diffrn_reflns_limit_h_max 19
_diffrn_reflns_limit_h_min 0
_diffrn_reflns_limit_k_max 17
_diffrn_reflns_limit_k_min 0
_diffrn_reflns_limit_l_max 22
_diffrn_reflns_limit_l_min -22
_diffrn_reflns_number 26965
_diffrn_reflns_theta_full 25.05
_diffrn_reflns_theta_max 25.05
_diffrn_reflns_theta_min 4.12
_exptl_absorpt_coefficient_mu 1.126
_exptl_absorpt_correction_type multi-scan
_exptl_absorpt_process_details 'Denzo-SMN, (Otwinoswski & Minor, 1997)'
_exptl_crystal_density_diffrn 1.676
_exptl_crystal_density_method 'not measured'
_exptl_crystal_F_000 2404
_exptl_crystal_size_max 0.35
_exptl_crystal_size_mid 0.32
_exptl_crystal_size_min 0.28
_refine_diff_density_max 0.941
_refine_diff_density_min -0.841
_refine_diff_density_rms 0.099
_refine_ls_extinction_method none
_refine_ls_goodness_of_fit_ref 1.052
_refine_ls_hydrogen_treatment mixed
_refine_ls_matrix_type full
_refine_ls_number_parameters 541
_refine_ls_number_reflns 8016
_refine_ls_number_restraints 2
_refine_ls_restrained_S_all 1.052
_refine_ls_R_factor_all 0.0480
_refine_ls_R_factor_gt 0.0361
_refine_ls_shift/su_max 0.002
_refine_ls_shift/su_mean 0.000
_refine_ls_structure_factor_coef Fsqd
_refine_ls_weighting_details 'calc w=1/[\s^2^(Fo^2^)+(0.0528P)^2^+6.4773P] where P=(Fo^2^+2Fc^2^)/3'
_refine_ls_weighting_scheme calc
_refine_ls_wR_factor_gt 0.0925
_refine_ls_wR_factor_ref 0.1013
_reflns_number_gt 6648
_reflns_number_total 8016
_reflns_threshold_expression >2sigma(I)
_cod_data_source_file ic990876a_3.cif
_cod_data_source_block k98181_Complex{9[OTf)2Ag}2
_cod_database_code 4322578

loop_
_symmetry_equiv_pos_as_xyz
'x, y, z'
'-x, y+1/2, -z+1/2'
'-x, -y, -z'
'x, -y-1/2, z-1/2'

loop_
_atom_site_label
_atom_site_type_symbol
_atom_site_fract_x
_atom_site_fract_y
_atom_site_fract_z
_atom_site_U_iso_or_equiv
_atom_site_adp_type
_atom_site_occupancy
_atom_site_symmetry_multiplicity
_atom_site_calc_flag
_atom_site_refinement_flags
_atom_site_disorder_assembly
_atom_site_disorder_group
Fe1 Fe 0.29197(3) 0.48180(3) -0.42535(2) 0.01583(12) Uani 1 1 d . . .
P1 P 0.29944(5) 0.61919(5) -0.48150(4) 0.01710(18) Uani 1 1 d . . .
P2 P 0.29831(5) 0.41784(5) -0.53446(4) 0.01700(18) Uani 1 1 d . . .
P3 P 0.27962(5) 0.34573(5) -0.37018(4) 0.01755(18) Uani 1 1 d . . .
P4 P 0.28728(5) 0.54342(5) -0.31635(4) 0.01753(18) Uani 1 1 d . . .
O1 O 0.46492(15) 0.47332(15) -0.40619(13) 0.0252(5) Uani 1 1 d . . .
O2 O 0.16996(15) 0.49282(15) -0.44179(12) 0.0197(5) Uani 1 1 d D . .
C1 C 0.3955(2) 0.4763(2) -0.41320(16) 0.0184(7) Uani 1 1 d . . .
C2 C 0.2978(2) 0.4508(2) -0.25167(18) 0.0228(7) Uani 1 1 d . . .
H2A H 0.3553 0.4339 -0.2427 0.027 Uiso 1 1 calc R . .
H2B H 0.2772 0.4703 -0.2067 0.027 Uiso 1 1 calc R . .
C3 C 0.2494(2) 0.3694(2) -0.28174(17) 0.0212(7) Uani 1 1 d . . .
H3A H 0.1910 0.3833 -0.2837 0.025 Uiso 1 1 calc R . .
H3B H 0.2598 0.3156 -0.2512 0.025 Uiso 1 1 calc R . .
C4 C 0.3284(2) 0.5089(2) -0.59223(17) 0.0191(7) Uani 1 1 d . . .
H4A H 0.3872 0.5196 -0.5846 0.023 Uiso 1 1 calc R . .
H4B H 0.3160 0.4914 -0.6420 0.023 Uiso 1 1 calc R . .
C5 C 0.2826(2) 0.5952(2) -0.57584(16) 0.0196(7) Uani 1 1 d . . .
H5A H 0.2243 0.5868 -0.5887 0.024 Uiso 1 1 calc R . .
H5B H 0.3019 0.6468 -0.6034 0.024 Uiso 1 1 calc R . .
C6 C 0.3640(2) 0.6279(2) -0.28758(17) 0.0215(7) Uani 1 1 d . . .
H6A H 0.4130 0.6153 -0.3124 0.026 Uiso 1 1 calc R . .
H6B H 0.3439 0.6886 -0.3030 0.026 Uiso 1 1 calc R . .
C7 C 0.3885(2) 0.6326(2) -0.20843(18) 0.0274(8) Uani 1 1 d . . .
H7A H 0.4296 0.6798 -0.1995 0.041 Uiso 1 1 calc R . .
H7B H 0.4104 0.5737 -0.1923 0.041 Uiso 1 1 calc R . .
H7C H 0.3412 0.6472 -0.1829 0.041 Uiso 1 1 calc R . .
C8 C 0.1893(2) 0.5920(2) -0.30009(18) 0.0218(7) Uani 1 1 d . . .
H8A H 0.1707 0.6289 -0.3417 0.026 Uiso 1 1 calc R . .
H8B H 0.1506 0.5412 -0.2970 0.026 Uiso 1 1 calc R . .
C9 C 0.1844(2) 0.6511(2) -0.23488(18) 0.0255(8) Uani 1 1 d . . .
H9A H 0.1290 0.6727 -0.2323 0.038 Uiso 1 1 calc R . .
H9B H 0.2206 0.7034 -0.2376 0.038 Uiso 1 1 calc R . .
H9C H 0.2005 0.6153 -0.1928 0.038 Uiso 1 1 calc R . .
C10 C 0.2051(2) 0.2662(2) -0.40979(18) 0.0226(7) Uani 1 1 d . . .
H10A H 0.1601 0.3022 -0.4326 0.027 Uiso 1 1 calc R . .
H10B H 0.2303 0.2327 -0.4475 0.027 Uiso 1 1 calc R . .
C11 C 0.1692(2) 0.1962(2) -0.3618(2) 0.0276(8) Uani 1 1 d . . .
H11A H 0.1303 0.1581 -0.3895 0.041 Uiso 1 1 calc R . .
H11B H 0.1419 0.2277 -0.3250 0.041 Uiso 1 1 calc R . .
H11C H 0.2124 0.1579 -0.3400 0.041 Uiso 1 1 calc R . .
C12 C 0.3753(2) 0.2837(2) -0.35278(18) 0.0238(7) Uani 1 1 d . . .
H12A H 0.4013 0.2787 -0.3977 0.029 Uiso 1 1 calc R . .
H12B H 0.4112 0.3211 -0.3205 0.029 Uiso 1 1 calc R . .
C13 C 0.3710(2) 0.1890(2) -0.3214(2) 0.0323(9) Uani 1 1 d . . .
H13A H 0.4255 0.1634 -0.3147 0.049 Uiso 1 1 calc R . .
H13B H 0.3375 0.1500 -0.3534 0.049 Uiso 1 1 calc R . .
H13C H 0.3474 0.1925 -0.2759 0.049 Uiso 1 1 calc R . .
C14 C 0.3753(2) 0.3306(2) -0.54212(18) 0.0232(7) Uani 1 1 d . . .
H14A H 0.4265 0.3531 -0.5184 0.028 Uiso 1 1 calc R . .
H14B H 0.3592 0.2760 -0.5162 0.028 Uiso 1 1 calc R . .
C15 C 0.3914(2) 0.3018(2) -0.61679(19) 0.0309(8) Uani 1 1 d . . .
H15A H 0.4334 0.2550 -0.6148 0.046 Uiso 1 1 calc R . .
H15B H 0.4092 0.3546 -0.6429 0.046 Uiso 1 1 calc R . .
H15C H 0.3418 0.2773 -0.6406 0.046 Uiso 1 1 calc R . .
C16 C 0.2057(2) 0.3671(2) -0.57644(17) 0.0209(7) Uani 1 1 d . . .
H16A H 0.2079 0.3007 -0.5681 0.025 Uiso 1 1 calc R . .
H16B H 0.1594 0.3910 -0.5524 0.025 Uiso 1 1 calc R . .
C17 C 0.1890(2) 0.3830(3) -0.65550(19) 0.0326(9) Uani 1 1 d . . .
H17A H 0.1384 0.3531 -0.6719 0.049 Uiso 1 1 calc R . .
H17B H 0.2333 0.3578 -0.6805 0.049 Uiso 1 1 calc R . .
H17C H 0.1846 0.4485 -0.6648 0.049 Uiso 1 1 calc R . .
C18 C 0.2233(2) 0.7049(2) -0.46561(17) 0.0205(7) Uani 1 1 d . . .
H18A H 0.1693 0.6784 -0.4775 0.025 Uiso 1 1 calc R . .
H18B H 0.2272 0.7198 -0.4148 0.025 Uiso 1 1 calc R . .
C19 C 0.2303(2) 0.7935(2) -0.50747(17) 0.0227(7) Uani 1 1 d . . .
H19A H 0.1875 0.8355 -0.4960 0.034 Uiso 1 1 calc R . .
H19B H 0.2250 0.7800 -0.5580 0.034 Uiso 1 1 calc R . .
H19C H 0.2830 0.8214 -0.4952 0.034 Uiso 1 1 calc R . .
C20 C 0.3955(2) 0.6816(2) -0.46936(18) 0.0233(7) Uani 1 1 d . . .
H20A H 0.3907 0.7272 -0.4317 0.028 Uiso 1 1 calc R . .
H20B H 0.4381 0.6381 -0.4525 0.028 Uiso 1 1 calc R . .
C21 C 0.4235(2) 0.7307(2) -0.53433(19) 0.0272(8) Uani 1 1 d . . .
H21A H 0.4749 0.7613 -0.5219 0.041 Uiso 1 1 calc R . .
H21B H 0.3830 0.7757 -0.5508 0.041 Uiso 1 1 calc R . .
H21C H 0.4305 0.6863 -0.5717 0.041 Uiso 1 1 calc R . .
H1O H 0.149(2) 0.507(2) -0.4813(16) 0.021(10) Uiso 1 1 d D . .
H2O H 0.135(2) 0.474(3) -0.418(2) 0.047(14) Uiso 1 1 d D . .
S1 S 0.01688(5) 0.59632(5) -0.58728(4) 0.02070(19) Uani 1 1 d . . .
F1 F 0.10379(17) 0.73631(16) -0.61623(12) 0.0517(7) Uani 1 1 d . . .
F2 F 0.10282(13) 0.63065(15) -0.69384(11) 0.0358(5) Uani 1 1 d . . .
F3 F -0.00052(14) 0.71651(13) -0.68876(11) 0.0359(5) Uani 1 1 d . . .
O1S O -0.01401(16) 0.65421(17) -0.53603(13) 0.0342(6) Uani 1 1 d . . .
O2S O 0.08617(15) 0.54273(16) -0.56314(13) 0.0289(6) Uani 1 1 d . . .
O3S O -0.04372(15) 0.54689(16) -0.63126(12) 0.0268(5) Uani 1 1 d . . .
C1S C 0.0579(2) 0.6740(2) -0.64999(18) 0.0263(8) Uani 1 1 d . . .
Ag1 Ag 0.169569(16) 0.560097(18) 0.109880(14) 0.02692(10) Uani 1 1 d . . .
P5 P 0.02749(5) 0.56981(5) 0.10302(5) 0.02000(19) Uani 1 1 d . . .
C22 C -0.0180(2) 0.4933(2) 0.03541(17) 0.0224(7) Uani 1 1 d . . .
H22A H -0.0096 0.4296 0.0510 0.027 Uiso 1 1 calc R . .
H22B H -0.0768 0.5046 0.0296 0.027 Uiso 1 1 calc R . .
C23 C -0.0162(2) 0.6799(2) 0.07793(19) 0.0268(8) Uani 1 1 d . . .
H23A H -0.0038 0.6940 0.0291 0.032 Uiso 1 1 calc R . .
H23B H -0.0756 0.6761 0.0787 0.032 Uiso 1 1 calc R . .
C24 C 0.0147(2) 0.7568(2) 0.1261(2) 0.0302(8) Uani 1 1 d . . .
H24A H -0.0107 0.8140 0.1102 0.045 Uiso 1 1 calc R . .
H24B H 0.0733 0.7619 0.1247 0.045 Uiso 1 1 calc R . .
H24C H 0.0015 0.7440 0.1743 0.045 Uiso 1 1 calc R . .
C25 C -0.0222(2) 0.5363(2) 0.18099(17) 0.0219(7) Uani 1 1 d . . .
H25A H -0.0194 0.5873 0.2150 0.026 Uiso 1 1 calc R . .
H25B H -0.0798 0.5238 0.1675 0.026 Uiso 1 1 calc R . .
C26 C 0.0163(2) 0.4521(2) 0.21621(19) 0.0277(8) Uani 1 1 d . . .
H26A H -0.0122 0.4365 0.2578 0.042 Uiso 1 1 calc R . .
H26B H 0.0730 0.4646 0.2305 0.042 Uiso 1 1 calc R . .
H26C H 0.0127 0.4012 0.1830 0.042 Uiso 1 1 calc R . .
S2 S 0.26281(5) 0.44764(5) -0.03322(5) 0.02257(19) Uani 1 1 d . . .
S3 S 0.31913(5) 0.59979(5) 0.21362(4) 0.02189(19) Uani 1 1 d . . .
F4 F 0.39744(14) 0.54089(14) -0.01529(12) 0.0385(5) Uani 1 1 d . . .
F5 F 0.40880(13) 0.40057(14) 0.01519(11) 0.0348(5) Uani 1 1 d . . .
F6 F 0.39750(14) 0.43674(15) -0.09461(11) 0.0370(5) Uani 1 1 d . . .
F7 F 0.46098(16) 0.53257(18) 0.25116(13) 0.0540(7) Uani 1 1 d . . .
F8 F 0.46293(14) 0.65244(16) 0.18665(15) 0.0505(6) Uani 1 1 d . . .
F9 F 0.42807(14) 0.52365(15) 0.14025(12) 0.0397(5) Uani 1 1 d . . .
O4S O 0.24828(17) 0.46743(17) 0.03933(13) 0.0322(6) Uani 1 1 d . . .
O5S O 0.23270(16) 0.51429(15) -0.08360(13) 0.0291(6) Uani 1 1 d . . .
O6S O 0.24835(16) 0.35455(15) -0.05363(14) 0.0331(6) Uani 1 1 d . . .
O7S O 0.28715(16) 0.64392(17) 0.14927(13) 0.0323(6) Uani 1 1 d . . .
O8S O 0.32727(16) 0.65787(16) 0.27395(12) 0.0309(6) Uani 1 1 d . . .
O9S O 0.28384(16) 0.51180(16) 0.22342(14) 0.0341(6) Uani 1 1 d . . .
C2S C 0.3721(2) 0.4573(2) -0.03172(19) 0.0272(8) Uani 1 1 d . . .
C3S C 0.4229(2) 0.5753(2) 0.1965(2) 0.0309(9) Uani 1 1 d . . .

loop_
_atom_site_aniso_label
_atom_site_aniso_U_11
_atom_site_aniso_U_22
_atom_site_aniso_U_33
_atom_site_aniso_U_23
_atom_site_aniso_U_13
_atom_site_aniso_U_12
Fe1 0.0181(3) 0.0121(2) 0.0173(2) 0.00028(17) 0.00075(19) 0.00024(17)
P1 0.0209(5) 0.0124(4) 0.0178(4) 0.0007(3) 0.0004(3) -0.0007(3)
P2 0.0198(5) 0.0135(4) 0.0177(4) -0.0002(3) 0.0010(3) 0.0003(3)
P3 0.0224(5) 0.0126(4) 0.0176(4) 0.0005(3) 0.0016(3) 0.0006(3)
P4 0.0209(5) 0.0139(4) 0.0174(4) -0.0005(3) -0.0005(3) 0.0001(3)
O1 0.0202(15) 0.0233(12) 0.0321(14) -0.0001(10) 0.0024(11) 0.0010(10)
O2 0.0204(13) 0.0229(12) 0.0155(12) 0.0054(10) -0.0002(10) -0.0011(10)
C1 0.028(2) 0.0119(15) 0.0157(16) -0.0004(12) 0.0015(14) 0.0009(13)
C2 0.029(2) 0.0175(16) 0.0218(18) 0.0018(13) 0.0010(15) 0.0016(14)
C3 0.0266(19) 0.0161(15) 0.0214(17) 0.0019(13) 0.0042(14) -0.0004(13)
C4 0.0245(19) 0.0163(15) 0.0168(16) 0.0007(13) 0.0033(13) -0.0020(13)
C5 0.0263(19) 0.0166(15) 0.0156(16) 0.0003(12) -0.0017(14) -0.0017(13)
C6 0.0214(18) 0.0183(15) 0.0245(18) -0.0019(13) -0.0002(14) -0.0010(13)
C7 0.030(2) 0.0259(17) 0.0255(19) -0.0032(15) -0.0021(15) -0.0021(15)
C8 0.0248(19) 0.0181(16) 0.0227(18) -0.0009(13) 0.0044(14) -0.0001(13)
C9 0.028(2) 0.0212(17) 0.0278(19) -0.0082(14) 0.0031(15) 0.0032(14)
C10 0.0270(19) 0.0170(16) 0.0236(18) -0.0009(13) 0.0011(15) -0.0024(14)
C11 0.027(2) 0.0223(17) 0.034(2) 0.0046(15) 0.0034(16) -0.0055(15)
C12 0.0248(19) 0.0220(17) 0.0244(18) 0.0028(14) 0.0004(14) 0.0058(14)
C13 0.035(2) 0.0256(18) 0.036(2) 0.0091(16) 0.0008(17) 0.0097(16)
C14 0.0234(19) 0.0167(15) 0.0289(19) -0.0028(14) -0.0021(15) 0.0016(13)
C15 0.037(2) 0.0269(18) 0.029(2) -0.0064(15) 0.0042(16) 0.0070(16)
C16 0.0222(19) 0.0183(15) 0.0217(17) -0.0025(13) -0.0019(14) -0.0016(13)
C17 0.033(2) 0.041(2) 0.0233(19) -0.0023(16) -0.0036(16) -0.0067(17)
C18 0.0243(19) 0.0129(14) 0.0244(17) -0.0014(13) 0.0020(14) 0.0010(13)
C19 0.029(2) 0.0150(15) 0.0243(18) -0.0017(13) 0.0026(15) 0.0027(14)
C20 0.0231(19) 0.0181(16) 0.0280(18) 0.0036(14) -0.0035(15) -0.0043(13)
C21 0.026(2) 0.0202(17) 0.035(2) 0.0090(15) 0.0032(16) -0.0025(14)
S1 0.0214(4) 0.0195(4) 0.0209(4) 0.0002(3) 0.0000(3) -0.0020(3)
F1 0.0807(19) 0.0410(13) 0.0308(12) 0.0084(10) -0.0124(12) -0.0362(13)
F2 0.0325(13) 0.0456(13) 0.0302(12) 0.0108(10) 0.0089(10) -0.0009(10)
F3 0.0504(14) 0.0268(11) 0.0292(11) 0.0076(9) -0.0054(10) 0.0088(10)
O1S 0.0395(16) 0.0344(14) 0.0285(14) -0.0089(11) 0.0006(12) 0.0042(12)
O2S 0.0263(14) 0.0314(13) 0.0284(14) 0.0095(11) -0.0019(11) 0.0040(11)
O3S 0.0260(14) 0.0331(13) 0.0216(13) -0.0061(10) 0.0035(10) -0.0096(11)
C1S 0.032(2) 0.0227(17) 0.0230(18) 0.0038(14) -0.0057(16) -0.0077(15)
Ag1 0.02323(17) 0.02966(16) 0.02786(17) -0.00143(11) 0.00193(11) -0.00290(11)
P5 0.0239(5) 0.0171(4) 0.0187(4) -0.0012(3) -0.0006(4) -0.0008(3)
C22 0.027(2) 0.0218(16) 0.0187(17) -0.0044(13) 0.0020(14) -0.0018(14)
C23 0.035(2) 0.0201(17) 0.0254(18) 0.0024(14) -0.0002(16) 0.0018(15)
C24 0.039(2) 0.0205(17) 0.031(2) -0.0019(15) 0.0019(17) -0.0013(15)
C25 0.027(2) 0.0244(16) 0.0142(16) -0.0025(13) 0.0033(14) 0.0001(14)
C26 0.040(2) 0.0195(17) 0.0245(19) 0.0014(14) 0.0079(16) -0.0001(15)
S2 0.0287(5) 0.0154(4) 0.0240(5) 0.0001(3) 0.0043(4) 0.0009(3)
S3 0.0268(5) 0.0191(4) 0.0196(4) 0.0009(3) 0.0009(3) -0.0011(3)
F4 0.0396(14) 0.0253(10) 0.0499(14) -0.0010(10) -0.0017(11) -0.0078(9)
F5 0.0362(13) 0.0326(11) 0.0350(12) 0.0064(9) -0.0002(10) 0.0083(10)
F6 0.0364(13) 0.0453(13) 0.0307(12) 0.0005(10) 0.0113(10) 0.0050(10)
F7 0.0472(16) 0.0667(17) 0.0458(15) 0.0043(13) -0.0123(12) 0.0255(13)
F8 0.0355(14) 0.0426(13) 0.0750(18) -0.0110(13) 0.0151(12) -0.0170(11)
F9 0.0429(14) 0.0395(12) 0.0381(13) -0.0102(10) 0.0120(11) 0.0024(10)
O4S 0.0419(17) 0.0313(13) 0.0243(13) -0.0013(11) 0.0089(11) 0.0055(12)
O5S 0.0350(15) 0.0221(12) 0.0299(14) 0.0010(10) 0.0007(11) 0.0042(11)
O6S 0.0411(16) 0.0168(12) 0.0417(15) -0.0036(11) 0.0061(12) -0.0038(11)
O7S 0.0342(16) 0.0364(14) 0.0257(14) 0.0056(11) -0.0027(11) 0.0037(12)
O8S 0.0456(17) 0.0226(12) 0.0248(13) -0.0021(10) 0.0049(12) -0.0030(11)
O9S 0.0421(17) 0.0236(13) 0.0374(15) -0.0043(11) 0.0093(12) -0.0105(11)
C2S 0.037(2) 0.0178(16) 0.026(2) 0.0005(14) 0.0003(16) -0.0010(15)
C3S 0.033(2) 0.0292(19) 0.031(2) -0.0009(16) 0.0015(17) -0.0035(16)

loop_
_atom_type_symbol
_atom_type_description
_atom_type_scat_dispersion_real
_atom_type_scat_dispersion_imag
_atom_type_scat_source
C C 0.0033 0.0016 'International Tables Vol C Tables 4.2.6.8 and 6.1.1.4'
H H 0.0000 0.0000 'International Tables Vol C Tables 4.2.6.8 and 6.1.1.4'
O O 0.0106 0.0060 'International Tables Vol C Tables 4.2.6.8 and 6.1.1.4'
F F 0.0171 0.0103 'International Tables Vol C Tables 4.2.6.8 and 6.1.1.4'
S S 0.1246 0.1234 'International Tables Vol C Tables 4.2.6.8 and 6.1.1.4'
Fe Fe 0.3463 0.8444 'International Tables Vol C Tables 4.2.6.8 and 6.1.1.4'
P P 0.1023 0.0942 'International Tables Vol C Tables 4.2.6.8 and 6.1.1.4'
Ag Ag -0.8971 1.1015 'International Tables Vol C Tables 4.2.6.8 and 6.1.1.4'
H H 0.0000 0.0000 'International Tables Vol C Tables 4.2.6.8 and 6.1.1.4'

loop_
_geom_angle_atom_site_label_1
_geom_angle_atom_site_label_2
_geom_angle_atom_site_label_3
_geom_angle
_geom_angle_site_symmetry_1
_geom_angle_site_symmetry_3
_geom_angle_publ_flag
C1 Fe1 O2 177.81(12) . . ?
C1 Fe1 P4 89.93(11) . . ?
O2 Fe1 P4 90.36(7) . . ?
C1 Fe1 P3 91.20(10) . . ?
O2 Fe1 P3 90.99(7) . . ?
P4 Fe1 P3 85.29(3) . . ?
C1 Fe1 P2 89.36(11) . . ?
O2 Fe1 P2 90.38(7) . . ?
P4 Fe1 P2 179.00(4) . . ?
P3 Fe1 P2 94.02(3) . . ?
C1 Fe1 P1 90.87(10) . . ?
O2 Fe1 P1 86.94(7) . . ?
P4 Fe1 P1 94.70(3) . . ?
P3 Fe1 P1 177.93(4) . . ?
P2 Fe1 P1 86.02(3) . . ?
C18 P1 C5 103.82(15) . . ?
C18 P1 C20 103.95(15) . . ?
C5 P1 C20 106.61(16) . . ?
C18 P1 Fe1 117.87(11) . . ?
C5 P1 Fe1 106.15(10) . . ?
C20 P1 Fe1 117.20(11) . . ?
C14 P2 C4 103.92(16) . . ?
C14 P2 C16 104.45(15) . . ?
C4 P2 C16 107.09(15) . . ?
C14 P2 Fe1 116.19(11) . . ?
C4 P2 Fe1 106.22(11) . . ?
C16 P2 Fe1 117.82(12) . . ?
C10 P3 C3 106.11(16) . . ?
C10 P3 C12 107.91(16) . . ?
C3 P3 C12 102.86(16) . . ?
C10 P3 Fe1 117.02(11) . . ?
C3 P3 Fe1 107.39(10) . . ?
C12 P3 Fe1 114.29(12) . . ?
C8 P4 C6 107.09(15) . . ?
C8 P4 C2 102.56(16) . . ?
C6 P4 C2 105.82(15) . . ?
C8 P4 Fe1 113.79(11) . . ?
C6 P4 Fe1 118.15(12) . . ?
C2 P4 Fe1 108.03(11) . . ?
H2O O2 H1O 109(4) . . ?
H2O O2 Fe1 129(3) . . ?
H1O O2 Fe1 120(3) . . ?
O1 C1 Fe1 178.8(3) . . ?
C3 C2 P4 107.9(2) . . ?
C2 C3 P3 108.7(2) . . ?
C5 C4 P2 108.8(2) . . ?
C4 C5 P1 108.6(2) . . ?
C7 C6 P4 116.8(2) . . ?
C9 C8 P4 117.7(2) . . ?
C11 C10 P3 117.9(2) . . ?
C13 C12 P3 117.3(3) . . ?
C15 C14 P2 116.3(2) . . ?
C17 C16 P2 116.8(3) . . ?
C19 C18 P1 114.7(2) . . ?
C21 C20 P1 116.5(2) . . ?
O2 H1O O2S 170(4) . . ?
O2 H2O O3S 168(5) . 3_564 ?
O1S S1 O2S 115.45(15) . . ?
O1S S1 O3S 115.11(16) . . ?
O2S S1 O3S 114.37(15) . . ?
O1S S1 C1S 104.36(17) . . ?
O2S S1 C1S 102.82(16) . . ?
O3S S1 C1S 102.27(15) . . ?
S1 O2S H1O 142.9(11) . . ?
F2 C1S F1 107.8(3) . . ?
F2 C1S F3 107.4(3) . . ?
F1 C1S F3 108.3(3) . . ?
F2 C1S S1 111.7(2) . . ?
F1 C1S S1 110.2(2) . . ?
F3 C1S S1 111.4(3) . . ?
P5 Ag1 O4S 126.54(7) . . ?
P5 Ag1 O7S 141.24(7) . . ?
O4S Ag1 O7S 90.04(9) . . ?
C25 P5 C23 104.90(17) . . ?
C25 P5 C22 102.66(16) . . ?
C23 P5 C22 103.01(16) . . ?
C25 P5 Ag1 116.90(12) . . ?
C23 P5 Ag1 116.48(13) . . ?
C22 P5 Ag1 111.15(12) . . ?
C22 C22 P5 111.9(3) 3_565 . ?
C24 C23 P5 113.0(2) . . ?
C26 C25 P5 112.2(2) . . ?
O5S S2 O6S 115.22(15) . . ?
O5S S2 O4S 115.19(15) . . ?
O6S S2 O4S 114.33(16) . . ?
O5S S2 C2S 104.77(16) . . ?
O6S S2 C2S 102.97(16) . . ?
O4S S2 C2S 101.97(16) . . ?
O8S S3 O9S 116.58(15) . . ?
O8S S3 O7S 114.72(15) . . ?
O9S S3 O7S 112.61(16) . . ?
O8S S3 C3S 103.25(16) . . ?
O9S S3 C3S 104.32(16) . . ?
O7S S3 C3S 103.27(17) . . ?
S2 O4S Ag1 142.45(16) . . ?
S3 O7S Ag1 105.92(14) . . ?
F4 C2S F6 107.7(3) . . ?
F4 C2S F5 107.4(3) . . ?
F6 C2S F5 107.5(3) . . ?
F4 C2S S2 111.9(3) . . ?
F6 C2S S2 110.6(2) . . ?
F5 C2S S2 111.5(2) . . ?
F9 C3S F7 107.8(3) . . ?
F9 C3S F8 108.0(3) . . ?
F7 C3S F8 107.3(3) . . ?
F9 C3S S3 112.4(3) . . ?
F7 C3S S3 110.8(3) . . ?
F8 C3S S3 110.3(3) . . ?

loop_
_geom_bond_atom_site_label_1
_geom_bond_atom_site_label_2
_geom_bond_distance
_geom_bond_site_symmetry_2
_geom_bond_publ_flag
Fe1 C1 1.722(4) . ?
Fe1 O2 2.037(2) . ?
Fe1 P4 2.2730(9) . ?
Fe1 P3 2.2770(9) . ?
Fe1 P2 2.2917(9) . ?
Fe1 P1 2.2940(9) . ?
P1 C18 1.828(3) . ?
P1 C5 1.833(3) . ?
P1 C20 1.842(3) . ?
P2 C14 1.826(3) . ?
P2 C4 1.827(3) . ?
P2 C16 1.839(3) . ?
P3 C10 1.826(3) . ?
P3 C3 1.829(3) . ?
P3 C12 1.843(3) . ?
P4 C8 1.827(3) . ?
P4 C6 1.835(3) . ?
P4 C2 1.837(3) . ?
O1 C1 1.154(4) . ?
O2 H2O 0.82(3) . ?
O2 H1O 0.83(3) . ?
C2 C3 1.530(4) . ?
C4 C5 1.525(4) . ?
C6 C7 1.534(5) . ?
C8 C9 1.524(5) . ?
C10 C11 1.528(5) . ?
C12 C13 1.519(5) . ?
C14 C15 1.527(5) . ?
C16 C17 1.529(5) . ?
C18 C19 1.536(4) . ?
C20 C21 1.535(5) . ?
H1O O2S 1.89(3) . ?
H2O O3S 1.86(3) 3_564 ?
S1 O1S 1.421(3) . ?
S1 O2S 1.443(3) . ?
S1 O3S 1.456(2) . ?
S1 C1S 1.822(4) . ?
F1 C1S 1.328(4) . ?
F2 C1S 1.326(4) . ?
F3 C1S 1.331(4) . ?
Ag1 P5 2.3613(10) . ?
Ag1 O4S 2.376(3) . ?
Ag1 O7S 2.385(3) . ?
P5 C25 1.822(3) . ?
P5 C23 1.824(3) . ?
P5 C22 1.830(3) . ?
C22 C22 1.530(7) 3_565 ?
C23 C24 1.521(5) . ?
C25 C26 1.526(5) . ?
S2 O5S 1.436(2) . ?
S2 O6S 1.439(2) . ?
S2 O4S 1.451(3) . ?
S2 C2S 1.822(4) . ?
S3 O8S 1.430(2) . ?
S3 O9S 1.439(3) . ?
S3 O7S 1.452(2) . ?
S3 C3S 1.816(4) . ?
F4 C2S 1.330(4) . ?
F5 C2S 1.336(4) . ?
F6 C2S 1.335(4) . ?
F7 C3S 1.335(4) . ?
F8 C3S 1.336(4) . ?
F9 C3S 1.322(4) . ?
